data_7055077
loop_
_publ_author_name
'Hettstedt, Christina'
'Mayer, Peter'
'Karaghiosoff, Konstantin'

_publ_section_title
;
 Halogen bonding in the crystal structures of 1,2-diiodo alkenes
;
_journal_issue 11
_journal_name_full 'New J. Chem.'
_journal_page_first 8522
_journal_paper_doi 10.1039/C5NJ00821B
_journal_volume 39
_journal_year 2015
_chemical_formula_moiety 'C9 H8 I2', 'C9 H8 I2', 'C9 H8 I2'
_chemical_formula_sum 'C9 H8 I2'
_chemical_formula_weight 369.95
_chemical_name_systematic
;
 (E)-(1,2-diiodoprop-1-en-1-yl)benzene
;
_chemical_properties_physical Light-sensitive
_space_group_crystal_system monoclinic
_space_group_IT_number 14
_space_group_name_Hall '-P 2ybc'
_space_group_name_H-M_alt 'P 1 21/c 1'
_symmetry_space_group_name_Hall '-P 2ybc'
_symmetry_space_group_name_H-M 'P 1 21/c 1'
_atom_sites_solution_hydrogens geom
_atom_sites_solution_primary direct
_atom_sites_solution_secondary difmap
_audit_creation_method SHELXL-2013
_audit_update_record
;
2014-12-02 deposited with the CCDC.
2015-08-07 downloaded from the CCDC.
;
_cell_angle_alpha 90
_cell_angle_beta 109.349(6)
_cell_angle_gamma 90
_cell_formula_units_Z 12
_cell_length_a 18.9368(9)
_cell_length_b 7.6070(3)
_cell_length_c 22.9348(12)
_cell_measurement_reflns_used 6151
_cell_measurement_temperature 200(2)
_cell_measurement_theta_max 33.5762
_cell_measurement_theta_min 4.1575
_cell_volume 3117.2(3)
_computing_cell_refinement
;
CrysAlisPro, Oxford Diffraction Ltd.,
Version 1.171.33.41 (release 06-05-2009 CrysAlis171 .NET)
(compiled May  6 2009,17:20:42)
;
_computing_data_collection
;
CrysAlisPro, Oxford Diffraction Ltd.,
Version 1.171.33.41 (release 06-05-2009 CrysAlis171 .NET)
(compiled May  6 2009,17:20:42)
;
_computing_data_reduction
;
CrysAlisPro, Oxford Diffraction Ltd.,
Version 1.171.33.41 (release 06-05-2009 CrysAlis171 .NET)
(compiled May  6 2009,17:20:42)
;
_computing_molecular_graphics
;
'ORTEP (M. N. Burnett, C. K. Johnson, ORTEP-III: Oak Ridge Thermal Ellipsoid
;
_computing_publication_material
;
PLATON (A. L. Spek, Acta Crystallogr, Sect. A, 1990, 46, C34, 1995 version).
;
_computing_structure_refinement 'SHELXL-2013 (Sheldrick, 2013)'
_computing_structure_solution 'SHELXS-97 (Sheldrick, 1990)'
_diffrn_ambient_temperature 200(2)
_diffrn_detector_area_resol_mean 15.9809
_diffrn_measured_fraction_theta_full 0.995
_diffrn_measured_fraction_theta_max 0.996
_diffrn_measurement_device_type 'Xcalibur, Sapphire3'
_diffrn_measurement_method '\w scans'
_diffrn_radiation_type MoK\a
_diffrn_radiation_wavelength 0.71073
_diffrn_reflns_av_R_equivalents 0.0363
_diffrn_reflns_av_unetI/netI 0.0485
_diffrn_reflns_laue_measured_fraction_full 0.995
_diffrn_reflns_laue_measured_fraction_max 0.996
_diffrn_reflns_limit_h_max 22
_diffrn_reflns_limit_h_min -23
_diffrn_reflns_limit_k_max 9
_diffrn_reflns_limit_k_min -9
_diffrn_reflns_limit_l_max 28
_diffrn_reflns_limit_l_min -19
_diffrn_reflns_number 15609
_diffrn_reflns_point_group_measured_fraction_full 0.995
_diffrn_reflns_point_group_measured_fraction_max 0.996
_diffrn_reflns_theta_full 25.242
_diffrn_reflns_theta_max 25.999
_diffrn_reflns_theta_min 4.166
_exptl_absorpt_coefficient_mu 5.993
_exptl_absorpt_correction_T_max 1.00000
_exptl_absorpt_correction_T_min 0.72536
_exptl_absorpt_correction_type multi-scan
_exptl_absorpt_process_details
;
CrysAlisPro, Oxford Diffraction Ltd.,
Version 1.171.33.41 (release 06-05-2009 CrysAlis171 .NET)
(compiled May  6 2009,17:20:42)
Empirical absorption correction using spherical harmonics,
 implemented in SCALE3 ABSPACK scaling algorithm.
;
_exptl_crystal_colour colourless
_exptl_crystal_density_diffrn 2.365
_exptl_crystal_description block
_exptl_crystal_F_000 2016
_exptl_crystal_recrystallization_method 'Re-crystallisation from solvent: '
_exptl_crystal_size_max 0.300
_exptl_crystal_size_mid 0.150
_exptl_crystal_size_min 0.100
_refine_diff_density_max 1.536
_refine_diff_density_min -0.822
_refine_diff_density_rms 0.135
_refine_ls_extinction_method none
_refine_ls_goodness_of_fit_ref 0.857
_refine_ls_hydrogen_treatment constr
_refine_ls_matrix_type full
_refine_ls_number_parameters 319
_refine_ls_number_reflns 6098
_refine_ls_number_restraints 0
_refine_ls_restrained_S_all 0.857
_refine_ls_R_factor_all 0.0457
_refine_ls_R_factor_gt 0.0282
_refine_ls_shift/su_max 0.001
_refine_ls_shift/su_mean 0.000
_refine_ls_structure_factor_coef Fsqd
_refine_ls_weighting_details
;
 w=1/[\s^2^(Fo^2^)+(0.0232P)^2^]
 where P=(Fo^2^+2Fc^2^)/3
;
_refine_ls_weighting_scheme calc
_refine_ls_wR_factor_gt 0.0525
_refine_ls_wR_factor_ref 0.0552
_reflns_number_gt 4352
_reflns_number_total 6098
_reflns_threshold_expression 'I > 2\s(I)'
_cod_data_source_file c5nj00821b2.cif
_cod_data_source_block shelxl
_cod_depositor_comments 'Adding full bibliography for 7055070--7055078.cif.'
_cod_database_code 7055077
_shelx_space_group_comment
;
The symmetry employed for this shelxl refinement is uniquely defined
by the following loop, which should always be used as a source of
symmetry information in preference to the above space-group names.
They are only intended as comments.
;
_shelx_estimated_absorpt_t_min 0.266
_shelx_estimated_absorpt_t_max 0.586
_shelxl_version_number 2013-2

loop_
_space_group_symop_operation_xyz
'x, y, z'
'-x, y+1/2, -z+1/2'
'-x, -y, -z'
'x, -y-1/2, z-1/2'

loop_
_atom_site_label
_atom_site_type_symbol
_atom_site_fract_x
_atom_site_fract_y
_atom_site_fract_z
_atom_site_U_iso_or_equiv
_atom_site_adp_type
_atom_site_occupancy
_atom_site_site_symmetry_order
_atom_site_calc_flag
_atom_site_refinement_flags_posn
_atom_site_refinement_flags_adp
_atom_site_refinement_flags_occupancy
_atom_site_disorder_assembly
_atom_site_disorder_group
I5 I 0.11586(2) 0.36965(4) 0.46430(2) 0.03620(9) Uani 1 1 d . . . . .
I3 I 0.25004(2) 0.57397(4) 0.24950(2) 0.04221(10) Uani 1 1 d . . . . .
I4 I 0.05868(2) 0.13403(4) 0.13360(2) 0.04051(9) Uani 1 1 d . . . . .
I6 I 0.14921(2) -0.14468(4) 0.33936(2) 0.04049(9) Uani 1 1 d . . . . .
I1 I 0.47077(2) 0.69471(4) 0.39595(2) 0.04926(11) Uani 1 1 d . . . . .
I2 I 0.33707(2) 0.14477(5) 0.41670(2) 0.05728(12) Uani 1 1 d . . . . .
C13 C 0.3520(3) 0.0469(6) 0.1613(3) 0.0450(14) Uani 1 1 d . . . . .
H13 H 0.3949 -0.0084 0.1567 0.054 Uiso 1 1 calc R U . . .
C22 C 0.1719(3) -0.2560(6) 0.5768(2) 0.0380(12) Uani 1 1 d . . . . .
H22 H 0.1800 -0.3246 0.6131 0.046 Uiso 1 1 calc R U . . .
C21 C 0.2304(3) -0.2188(6) 0.5554(2) 0.0377(12) Uani 1 1 d . . . . .
H21 H 0.2794 -0.2590 0.5778 0.045 Uiso 1 1 calc R U . . .
C20 C 0.2184(3) -0.1246(7) 0.5022(2) 0.0402(13) Uani 1 1 d . . . . .
H20 H 0.2589 -0.1036 0.4874 0.048 Uiso 1 1 calc R U . . .
C3 C 0.5747(3) 0.0827(6) 0.3970(3) 0.0385(13) Uani 1 1 d . . . . .
H3 H 0.6126 0.0137 0.4253 0.046 Uiso 1 1 calc R U . . .
C11 C 0.2684(3) 0.0840(7) 0.2173(3) 0.0484(14) Uani 1 1 d . . . . .
H11 H 0.2527 0.0536 0.2513 0.058 Uiso 1 1 calc R U . . .
C2 C 0.5287(3) 0.1860(7) 0.4180(2) 0.0424(13) Uani 1 1 d . . . . .
H2 H 0.5342 0.1870 0.4607 0.051 Uiso 1 1 calc R U . . .
C6 C 0.4651(3) 0.2819(7) 0.3150(2) 0.0399(13) Uani 1 1 d . . . . .
H6 H 0.4265 0.3485 0.2864 0.048 Uiso 1 1 calc R U . . .
C19 C 0.1479(2) -0.0590(6) 0.4694(2) 0.0334(11) Uani 1 1 d . . . . .
C23 C 0.1015(3) -0.1920(7) 0.5447(2) 0.0414(13) Uani 1 1 d . . . . .
H23 H 0.0610 -0.2159 0.5593 0.050 Uiso 1 1 calc R U . . .
C12 C 0.3303(3) 0.0056(6) 0.2108(3) 0.0440(14) Uani 1 1 d . . . . .
H12 H 0.3580 -0.0773 0.2405 0.053 Uiso 1 1 calc R U . . .
C14 C 0.3126(3) 0.1681(7) 0.1178(3) 0.0432(14) Uani 1 1 d . . . . .
H14 H 0.3280 0.1949 0.0834 0.052 Uiso 1 1 calc R U . . .
C4 C 0.5662(3) 0.0790(7) 0.3356(3) 0.0447(14) Uani 1 1 d . . . . .
H4 H 0.5980 0.0070 0.3213 0.054 Uiso 1 1 calc R U . . .
C24 C 0.0891(3) -0.0943(6) 0.4919(2) 0.0341(12) Uani 1 1 d . . . . .
H24 H 0.0404 -0.0504 0.4706 0.041 Uiso 1 1 calc R U . . .
C5 C 0.5113(3) 0.1796(6) 0.2940(2) 0.0391(13) Uani 1 1 d . . . . .
H5 H 0.5057 0.1777 0.2512 0.047 Uiso 1 1 calc R U . . .
C15 C 0.2507(3) 0.2504(6) 0.1246(2) 0.0342(11) Uani 1 1 d . . . . .
H15 H 0.2238 0.3353 0.0953 0.041 Uiso 1 1 calc R U . . .
C10 C 0.2282(3) 0.2081(6) 0.1745(2) 0.0381(12) Uani 1 1 d . . . . .
C1 C 0.4739(3) 0.2894(8) 0.3766(2) 0.0485(15) Uani 1 1 d . . . . .
C7 C 0.4327(5) 0.4352(11) 0.3987(4) 0.037(3) Uani 0.66(2) 1 d . . P A 1
C8 C 0.3781(5) 0.4095(12) 0.4197(4) 0.038(3) Uani 0.66(2) 1 d . . P A 1
C9 C 0.3365(3) 0.5491(8) 0.4429(3) 0.0603(17) Uani 0.66(2) 1 d . . P A 1
H9A H 0.3545 0.6658 0.4364 0.090 Uiso 0.66(2) 1 calc R U P A 1
H9B H 0.3455 0.5313 0.4871 0.090 Uiso 0.66(2) 1 calc R U P A 1
H9C H 0.2828 0.5402 0.4202 0.090 Uiso 0.66(2) 1 calc R U P A 1
C7A C 0.4071(8) 0.329(2) 0.4010(7) 0.025(5) Uiso 0.34(2) 1 d . . P A 2
C8A C 0.3977(10) 0.495(3) 0.4141(8) 0.034(6) Uiso 0.34(2) 1 d . . P A 2
C9A C 0.3365(3) 0.5491(8) 0.4429(3) 0.0603(17) Uani 0.34(2) 1 d . . P A 2
H9A1 H 0.2870 0.5162 0.4146 0.090 Uiso 0.34(2) 1 calc R U P A 2
H9A2 H 0.3384 0.6764 0.4497 0.090 Uiso 0.34(2) 1 calc R U P A 2
H9A3 H 0.3460 0.4883 0.4824 0.090 Uiso 0.34(2) 1 calc R U P A 2
C25 C 0.1354(3) 0.0280(7) 0.4083(3) 0.0465(14) Uani 1 1 d . . . B 1
C26 C 0.1192(3) 0.1842(7) 0.3933(3) 0.0485(15) Uani 1 1 d . . . B 1
C27 C 0.1050(3) 0.2755(7) 0.3309(2) 0.0446(13) Uani 1 1 d . . . B 1
H27A H 0.0945 0.1869 0.2981 0.067 Uiso 1 1 calc R U . B 1
H27B H 0.1494 0.3432 0.3319 0.067 Uiso 1 1 calc R U . B 1
H27C H 0.0620 0.3548 0.3228 0.067 Uiso 1 1 calc R U . B 1
C16 C 0.1551(4) 0.2835(10) 0.1766(3) 0.022(2) Uani 0.75(2) 1 d . . P C 1
C17 C 0.1485(4) 0.4416(12) 0.2003(3) 0.026(2) Uani 0.75(2) 1 d . . P C 1
C18 C 0.0780(3) 0.5316(7) 0.1975(2) 0.0409(13) Uani 0.75(2) 1 d . . P C 1
H18A H 0.0355 0.4533 0.1785 0.061 Uiso 0.75(2) 1 calc R U P C 1
H18B H 0.0724 0.6390 0.1727 0.061 Uiso 0.75(2) 1 calc R U P C 1
H18C H 0.0796 0.5622 0.2394 0.061 Uiso 0.75(2) 1 calc R U P C 1
C17A C 0.1273(18) 0.375(4) 0.1879(13) 0.038(8) Uiso 0.25(2) 1 d . . P C 2
C16A C 0.1882(18) 0.364(4) 0.1960(13) 0.049(9) Uiso 0.25(2) 1 d . . P C 2
C18A C 0.0780(3) 0.5316(7) 0.1975(2) 0.0409(13) Uani 0.25(2) 1 d . . P C 2
H18D H 0.0690 0.5165 0.2369 0.061 Uiso 0.25(2) 1 calc R U P C 2
H18E H 0.0301 0.5329 0.1636 0.061 Uiso 0.25(2) 1 calc R U P C 2
H18F H 0.1042 0.6430 0.1980 0.061 Uiso 0.25(2) 1 calc R U P C 2

loop_
_atom_site_aniso_label
_atom_site_aniso_U_11
_atom_site_aniso_U_22
_atom_site_aniso_U_33
_atom_site_aniso_U_23
_atom_site_aniso_U_13
_atom_site_aniso_U_12
I5 0.04415(19) 0.02676(16) 0.03542(19) -0.00220(15) 0.01011(15) 0.00669(14)
I3 0.0422(2) 0.03372(18) 0.0520(2) -0.01548(17) 0.01728(18) -0.00626(15)
I4 0.02964(17) 0.04235(19) 0.0475(2) -0.01308(18) 0.01010(15) -0.00364(15)
I6 0.0545(2) 0.03646(18) 0.03577(19) -0.01054(16) 0.02210(17) -0.00437(16)
I1 0.0617(2) 0.03109(18) 0.0678(3) -0.00907(18) 0.0386(2) -0.01102(16)
I2 0.0512(2) 0.0458(2) 0.0858(3) 0.0064(2) 0.0374(2) -0.01323(18)
C13 0.029(3) 0.029(3) 0.076(4) -0.011(3) 0.017(3) -0.001(2)
C22 0.047(3) 0.032(3) 0.029(3) 0.013(2) 0.004(3) -0.005(2)
C21 0.027(3) 0.035(3) 0.041(3) 0.008(3) -0.001(2) 0.000(2)
C20 0.028(3) 0.057(3) 0.036(3) 0.016(3) 0.010(2) -0.003(2)
C3 0.027(3) 0.033(3) 0.053(4) 0.002(3) 0.010(3) -0.002(2)
C11 0.055(3) 0.043(3) 0.051(4) 0.016(3) 0.024(3) 0.016(3)
C2 0.033(3) 0.065(4) 0.028(3) 0.000(3) 0.009(2) 0.003(3)
C6 0.035(3) 0.043(3) 0.036(3) -0.004(3) 0.004(3) 0.005(2)
C19 0.030(3) 0.038(3) 0.032(3) 0.011(2) 0.010(2) -0.004(2)
C23 0.049(3) 0.049(3) 0.036(3) 0.006(3) 0.029(3) -0.006(3)
C12 0.035(3) 0.032(3) 0.060(4) 0.002(3) 0.008(3) 0.002(2)
C14 0.037(3) 0.046(3) 0.054(4) -0.013(3) 0.025(3) -0.009(3)
C4 0.035(3) 0.047(3) 0.057(4) -0.014(3) 0.022(3) 0.001(3)
C24 0.027(2) 0.044(3) 0.032(3) 0.004(2) 0.010(2) 0.005(2)
C5 0.039(3) 0.047(3) 0.033(3) -0.003(3) 0.014(3) -0.001(2)
C15 0.035(3) 0.033(3) 0.033(3) -0.004(2) 0.009(2) -0.002(2)
C10 0.042(3) 0.034(3) 0.042(3) 0.007(3) 0.019(3) 0.012(2)
C1 0.034(3) 0.072(4) 0.035(3) -0.007(3) 0.006(3) 0.015(3)
C7 0.033(5) 0.038(6) 0.032(5) -0.003(4) 0.001(4) -0.007(4)
C8 0.038(5) 0.040(6) 0.037(5) 0.001(4) 0.015(4) -0.004(4)
C9 0.048(3) 0.071(4) 0.064(4) -0.016(3) 0.020(3) 0.017(3)
C9A 0.048(3) 0.071(4) 0.064(4) -0.016(3) 0.020(3) 0.017(3)
C25 0.025(3) 0.054(4) 0.061(4) 0.002(3) 0.014(3) -0.004(3)
C26 0.027(3) 0.049(3) 0.066(4) 0.010(3) 0.011(3) -0.004(2)
C27 0.053(3) 0.045(3) 0.035(3) 0.017(3) 0.013(3) 0.001(3)
C16 0.021(4) 0.023(4) 0.021(4) -0.005(3) 0.004(3) -0.007(3)
C17 0.026(4) 0.024(5) 0.029(4) 0.001(3) 0.009(3) 0.001(3)
C18 0.043(3) 0.047(3) 0.033(3) 0.000(3) 0.013(3) 0.015(2)
C18A 0.043(3) 0.047(3) 0.033(3) 0.000(3) 0.013(3) 0.015(2)

loop_
_atom_type_symbol
_atom_type_description
_atom_type_scat_dispersion_real
_atom_type_scat_dispersion_imag
_atom_type_scat_source
C C 0.0033 0.0016 'International Tables Vol C Tables 4.2.6.8 and 6.1.1.4'
H H 0.0000 0.0000 'International Tables Vol C Tables 4.2.6.8 and 6.1.1.4'
I I -0.4742 1.8119 'International Tables Vol C Tables 4.2.6.8 and 6.1.1.4'

loop_
_geom_angle_atom_site_label_1
_geom_angle_atom_site_label_2
_geom_angle_atom_site_label_3
_geom_angle
C12 C13 C14 120.9(5)
C12 C13 H13 119.6
C14 C13 H13 119.6
C21 C22 C23 118.9(4)
C21 C22 H22 120.6
C23 C22 H22 120.6
C20 C21 C22 120.6(4)
C20 C21 H21 119.7
C22 C21 H21 119.7
C21 C20 C19 121.2(4)
C21 C20 H20 119.4
C19 C20 H20 119.4
C4 C3 C2 120.1(5)
C4 C3 H3 119.9
C2 C3 H3 119.9
C12 C11 C10 120.4(5)
C12 C11 H11 119.8
C10 C11 H11 119.8
C3 C2 C1 120.0(5)
C3 C2 H2 120.0
C1 C2 H2 120.0
C1 C6 C5 120.9(5)
C1 C6 H6 119.6
C5 C6 H6 119.6
C20 C19 C24 118.0(4)
C20 C19 C25 119.4(4)
C24 C19 C25 122.2(4)
C24 C23 C22 121.0(4)
C24 C23 H23 119.5
C22 C23 H23 119.5
C13 C12 C11 119.8(5)
C13 C12 H12 120.1
C11 C12 H12 120.1
C13 C14 C15 119.8(5)
C13 C14 H14 120.1
C15 C14 H14 120.1
C3 C4 C5 120.4(5)
C3 C4 H4 119.8
C5 C4 H4 119.8
C23 C24 C19 120.4(4)
C23 C24 H24 119.8
C19 C24 H24 119.8
C6 C5 C4 119.4(5)
C6 C5 H5 120.3
C4 C5 H5 120.3
C14 C15 C10 119.5(5)
C14 C15 H15 120.3
C10 C15 H15 120.3
C15 C10 C11 119.6(5)
C15 C10 C16 118.2(4)
C11 C10 C16 121.8(5)
C15 C10 C16A 113.3(10)
C11 C10 C16A 119.9(10)
C6 C1 C2 119.2(5)
C6 C1 C7 118.1(5)
C2 C1 C7 121.8(5)
C6 C1 C7A 122.6(6)
C2 C1 C7A 111.7(7)
C8 C7 C1 124.8(9)
C8 C7 I1 118.4(7)
C1 C7 I1 116.7(6)
C7 C8 C9 126.6(9)
C7 C8 I2 117.0(7)
C9 C8 I2 116.2(6)
C8 C9 H9A 109.5
C8 C9 H9B 109.5
H9A C9 H9B 109.5
C8 C9 H9C 109.5
H9A C9 H9C 109.5
H9B C9 H9C 109.5
C8A C7A C1 116.6(15)
C8A C7A I2 118.0(14)
C1 C7A I2 125.4(10)
C7A C8A I1 118.6(14)
C26 C25 C19 128.8(6)
C26 C25 I6 117.5(5)
C19 C25 I6 113.6(4)
C25 C26 C27 129.8(6)
C25 C26 I5 118.6(5)
C27 C26 I5 111.5(4)
C26 C27 H27A 109.5
C26 C27 H27B 109.5
H27A C27 H27B 109.5
C26 C27 H27C 109.5
H27A C27 H27C 109.5
H27B C27 H27C 109.5
C17 C16 C10 124.1(7)
C17 C16 I4 119.5(6)
C10 C16 I4 116.2(5)
C16 C17 C18 126.9(8)
C16 C17 I3 116.6(6)
C18 C17 I3 116.5(6)
C17 C18 H18A 109.5
C17 C18 H18B 109.5
H18A C18 H18B 109.5
C17 C18 H18C 109.5
H18A C18 H18C 109.5
H18B C18 H18C 109.5
C16A C17A I4 113(3)
C17A C16A C10 126(4)
C17A C16A I3 113(3)
C10 C16A I3 121.3(18)

loop_
_geom_bond_atom_site_label_1
_geom_bond_atom_site_label_2
_geom_bond_distance
I5 C26 2.171(6)
I3 C16A 2.12(3)
I3 C17 2.133(9)
I4 C16 2.099(7)
I4 C17A 2.35(3)
I6 C25 2.137(6)
I1 C7 2.110(9)
I1 C8A 2.18(2)
I2 C7A 2.041(17)
I2 C8 2.152(10)
C13 C12 1.366(7)
C13 C14 1.382(7)
C13 H13 0.9500
C22 C21 1.381(6)
C22 C23 1.382(6)
C22 H22 0.9500
C21 C20 1.368(6)
C21 H21 0.9500
C20 C19 1.390(6)
C20 H20 0.9500
C3 C4 1.363(7)
C3 C2 1.373(6)
C3 H3 0.9500
C11 C12 1.367(7)
C11 C10 1.392(7)
C11 H11 0.9500
C2 C1 1.396(7)
C2 H2 0.9500
C6 C1 1.367(7)
C6 C5 1.373(6)
C6 H6 0.9500
C19 C24 1.398(6)
C19 C25 1.496(7)
C23 C24 1.372(6)
C23 H23 0.9500
C12 H12 0.9500
C14 C15 1.382(6)
C14 H14 0.9500
C4 C5 1.386(7)
C4 H4 0.9500
C24 H24 0.9500
C5 H5 0.9500
C15 C10 1.386(6)
C15 H15 0.9500
C10 C16 1.514(8)
C10 C16A 1.57(3)
C1 C7 1.535(10)
C1 C7A 1.571(15)
C7 C8 1.292(16)
C8 C9 1.519(10)
C9 H9A 0.9800
C9 H9B 0.9800
C9 H9C 0.9800
C7A C8A 1.33(3)
C25 C26 1.246(7)
C26 C27 1.533(7)
C27 H27A 0.9800
C27 H27B 0.9800
C27 H27C 0.9800
C16 C17 1.342(15)
C17 C18 1.483(9)
C18 H18A 0.9800
C18 H18B 0.9800
C18 H18C 0.9800
C17A C16A 1.11(5)

loop_
_geom_torsion_atom_site_label_1
_geom_torsion_atom_site_label_2
_geom_torsion_atom_site_label_3
_geom_torsion_atom_site_label_4
_geom_torsion
C23 C22 C21 C20 -2.0(7)
C22 C21 C20 C19 2.1(8)
C4 C3 C2 C1 -1.0(8)
C21 C20 C19 C24 -0.9(7)
C21 C20 C19 C25 -174.0(5)
C21 C22 C23 C24 0.6(8)
C14 C13 C12 C11 0.5(8)
C10 C11 C12 C13 -1.2(8)
C12 C13 C14 C15 0.7(7)
C2 C3 C4 C5 0.2(8)
C22 C23 C24 C19 0.6(8)
C20 C19 C24 C23 -0.4(7)
C25 C19 C24 C23 172.5(5)
C1 C6 C5 C4 1.8(8)
C3 C4 C5 C6 -0.6(8)
C13 C14 C15 C10 -1.0(7)
C14 C15 C10 C11 0.3(7)
C14 C15 C10 C16 -172.7(5)
C14 C15 C10 C16A 150.6(14)
C12 C11 C10 C15 0.8(8)
C12 C11 C10 C16 173.6(5)
C12 C11 C10 C16A -147.5(15)
C5 C6 C1 C2 -2.5(8)
C5 C6 C1 C7 166.7(6)
C5 C6 C1 C7A -152.0(9)
C3 C2 C1 C6 2.1(8)
C3 C2 C1 C7 -166.7(6)
C3 C2 C1 C7A 154.7(8)
C6 C1 C7 C8 112.1(8)
C2 C1 C7 C8 -79.0(9)
C7A C1 C7 C8 4.3(10)
C6 C1 C7 I1 -69.4(6)
C2 C1 C7 I1 99.6(6)
C7A C1 C7 I1 -177.1(12)
C1 C7 C8 C9 179.1(6)
I1 C7 C8 C9 0.6(10)
C1 C7 C8 I2 -4.9(10)
I1 C7 C8 I2 176.5(3)
C6 C1 C7A C8A -94.0(14)
C2 C1 C7A C8A 114.5(12)
C7 C1 C7A C8A -0.2(10)
C6 C1 C7A I2 88.2(10)
C2 C1 C7A I2 -63.3(11)
C7 C1 C7A I2 -178.0(17)
C1 C7A C8A I1 3.2(17)
I2 C7A C8A I1 -178.9(7)
C20 C19 C25 C26 -115.1(6)
C24 C19 C25 C26 72.0(8)
C20 C19 C25 I6 64.1(5)
C24 C19 C25 I6 -108.7(5)
C19 C25 C26 C27 -179.0(5)
I6 C25 C26 C27 1.8(7)
C19 C25 C26 I5 5.4(7)
I6 C25 C26 I5 -173.81(19)
C15 C10 C16 C17 -86.6(7)
C11 C10 C16 C17 100.6(7)
C16A C10 C16 C17 3.4(17)
C15 C10 C16 I4 89.0(5)
C11 C10 C16 I4 -83.8(6)
C16A C10 C16 I4 179.0(18)
C10 C16 C17 C18 172.6(6)
I4 C16 C17 C18 -2.8(9)
C10 C16 C17 I3 -9.5(8)
I4 C16 C17 I3 175.1(3)
I4 C17A C16A C10 0(3)
I4 C17A C16A I3 -176.5(10)
C15 C10 C16A C17A 106(3)
C11 C10 C16A C17A -104(3)
C16 C10 C16A C17A -1(2)
C15 C10 C16A I3 -77.9(15)
C11 C10 C16A I3 72.3(17)
C16 C10 C16A I3 176(3)
